data_9006825
loop_
_publ_author_name
'Comodi, P.'
'Zanazzi, P. F.'

_publ_section_title
;
 Structural thermal behavior of paragonite and its dehydroxylate:
 a high-temperature single-crystal study
 Sample 2: T = 25 C
;
_journal_name_full 'Physics and Chemistry of Minerals'
_journal_page_first 377
_journal_page_last 385
_journal_paper_doi 10.1007/s002690000085
_journal_volume 27
_journal_year 2000
_chemical_formula_sum 'Al3.07 Ba0.01 Ca0.01 Fe0.01 H2 K0.07 Mg0.02 Mn0.001 Na0.91 O12 Si2.92 Ti0.005'
_chemical_name_mineral Paragonite
_space_group_IT_number 15
_symmetry_space_group_name_Hall '-C 2yc'
_symmetry_space_group_name_H-M 'C 1 2/c 1'
_cell_angle_alpha 90
_cell_angle_beta 94.62
_cell_angle_gamma 90
_cell_length_a 5.140
_cell_length_b 8.911
_cell_length_c 19.380
_cell_formula_units_Z 4
_cell_volume 884.769
_database_code_amcsd 0008407
_diffrn_ambient_temperature 298.15
_exptl_crystal_density_diffrn 2.895
_cod_original_formula_sum '(Na.91 K.07 Ca.01 Ba.01) Al3.07 Ti.005 Fe.01 Mn.001 Mg.02 Si2.92 O12 H2'
_cod_database_code 9006825

loop_
_space_group_symop_operation_xyz
x,y,z
1/2+x,1/2+y,z
x,-y,1/2+z
1/2+x,1/2-y,1/2+z
-x,y,1/2-z
1/2-x,1/2+y,1/2-z
-x,-y,-z
1/2-x,1/2-y,-z

loop_
_atom_site_label
_atom_site_fract_x
_atom_site_fract_y
_atom_site_fract_z
_atom_site_occupancy
_atom_site_U_iso_or_equiv
Na 0.00000 0.09400 0.25000 0.91000 0.03290
K 0.00000 0.09400 0.25000 0.07000 0.03290
Ca 0.00000 0.09400 0.25000 0.01000 0.03290
Ba 0.00000 0.09400 0.25000 0.01000 0.03290
AlM2 0.25008 0.08351 0.00005 0.99500 0.01030
TiM2 0.25008 0.08351 0.00005 0.00250 0.01030
FeM2 0.25008 0.08351 0.00005 0.00500 0.01030
MnM2 0.25008 0.08351 0.00005 0.00050 0.01030
MgM2 0.25008 0.08351 0.00005 0.01000 0.01030
AlT1 0.95490 0.42825 0.14063 0.27000 0.01210
SiT1 0.95490 0.42825 0.14063 0.73000 0.01210
AlT2 0.44170 0.25732 0.14063 0.27000 0.01180
SiT2 0.44170 0.25732 0.14063 0.73000 0.01180
O1 0.95740 0.44370 0.05545 1.00000 0.01240
O2 0.38090 0.25110 0.05551 1.00000 0.01220
O3 0.37660 0.09160 0.17401 1.00000 0.01670
O4 0.75110 0.29630 0.16264 1.00000 0.01800
O5 0.25020 0.38160 0.17464 1.00000 0.01700
O-h 0.95180 0.06260 0.05146 1.00000 0.01350
H 0.88600 0.13500 0.06300 1.00000 0.06000

loop_
_cod_related_entry_id
_cod_related_entry_database
_cod_related_entry_code
1 AMCSD 0008407
